data_7028450
loop_
_publ_author_name
'Ib\'a\~nez, Susana'
'Vre\<cko, Doris Nena'
'Estevan, Francisco'
'Hirva, Pipsa'
'Sana\'u, Mercedes'
'Ubeda, Maangeles'

_publ_section_title
;
 Further orthometalated dinuclear palladium(iii) compounds with bridging
 N,S-donor ligands.
;
_journal_issue 7
_journal_name_full 'Dalton transactions (Cambridge, England : 2003)'
_journal_page_first 2961
_journal_page_last 2970
_journal_paper_doi 10.1039/c3dt52717d
_journal_volume 43
_journal_year 2014
_chemical_formula_sum 'C46 H38 Cl4 N4 P2 Pd2 S2'
_chemical_formula_weight 1127.46
_chemical_name_systematic
; 
 ? 
;
_space_group_IT_number 14
_symmetry_cell_setting monoclinic
_symmetry_space_group_name_Hall '-P 2ybc'
_symmetry_space_group_name_H-M 'P 1 21/c 1'
_atom_sites_solution_hydrogens geom
_atom_sites_solution_primary direct
_atom_sites_solution_secondary difmap
_audit_creation_method SHELXL-97
_cell_angle_alpha 90.00
_cell_angle_beta 94.4200(13)
_cell_angle_gamma 90.00
_cell_formula_units_Z 4
_cell_length_a 10.2320(4)
_cell_length_b 12.8480(4)
_cell_length_c 35.2620(11)
_cell_measurement_temperature 293(2)
_cell_volume 4621.8(3)
_computing_cell_refinement 'Denzo and Scalepack(Otwinowski & Minor1997)'
_computing_data_collection 'Collect(Nonius BV, 1997-2000)'
_computing_data_reduction 'Denzo and Scalepack(Otwinowski & Minor1997)'
_computing_molecular_graphics 'Bruker SHELXTL'
_computing_publication_material 'Bruker SHELXTL'
_computing_structure_refinement 'Bruker SHELXTL'
_computing_structure_solution 'Bruker SHELXTL'
_diffrn_ambient_temperature 293(2)
_diffrn_measured_fraction_theta_full 0.994
_diffrn_measured_fraction_theta_max 0.994
_diffrn_radiation_monochromator graphite
_diffrn_radiation_source 'fine-focus sealed tube'
_diffrn_radiation_type MoK\a
_diffrn_radiation_wavelength 0.71073
_diffrn_reflns_av_R_equivalents 0.0513
_diffrn_reflns_av_sigmaI/netI 0.1017
_diffrn_reflns_limit_h_max 13
_diffrn_reflns_limit_h_min -13
_diffrn_reflns_limit_k_max 16
_diffrn_reflns_limit_k_min -9
_diffrn_reflns_limit_l_max 45
_diffrn_reflns_limit_l_min -45
_diffrn_reflns_number 14381
_diffrn_reflns_theta_full 27.47
_diffrn_reflns_theta_max 27.47
_diffrn_reflns_theta_min 1.16
_exptl_absorpt_coefficient_mu 1.207
_exptl_absorpt_correction_type none
_exptl_crystal_density_diffrn 1.620
_exptl_crystal_density_method 'not measured'
_exptl_crystal_description prismatic
_exptl_crystal_F_000 2256
_exptl_crystal_size_max 0.27
_exptl_crystal_size_mid 0.25
_exptl_crystal_size_min 0.23
_refine_diff_density_max 1.178
_refine_diff_density_min -0.955
_refine_diff_density_rms 0.298
_refine_ls_extinction_coef 0.0042(3)
_refine_ls_extinction_expression Fc^*^=kFc[1+0.001xFc^2^\l^3^/sin(2\q)]^-1/4^
_refine_ls_extinction_method SHELXL
_refine_ls_goodness_of_fit_ref 1.014
_refine_ls_hydrogen_treatment constr
_refine_ls_matrix_type full
_refine_ls_number_parameters 542
_refine_ls_number_reflns 10531
_refine_ls_number_restraints 0
_refine_ls_restrained_S_all 1.014
_refine_ls_R_factor_all 0.1215
_refine_ls_R_factor_gt 0.0558
_refine_ls_shift/su_max 0.001
_refine_ls_shift/su_mean 0.000
_refine_ls_structure_factor_coef Fsqd
_refine_ls_weighting_details 'calc w=1/[\s^2^(Fo^2^)+(0.0810P)^2^+0.0000P] where P=(Fo^2^+2Fc^2^)/3'
_refine_ls_weighting_scheme calc
_refine_ls_wR_factor_gt 0.1248
_refine_ls_wR_factor_ref 0.1678
_reflns_number_gt 5914
_reflns_number_total 10531
_reflns_threshold_expression >2sigma(I)
_cod_data_source_file c3dt52717d.txt
_cod_data_source_block shelxl
_cod_original_sg_symbol_H-M P2(1)/c
_cod_database_code 7028450

loop_
_symmetry_equiv_pos_as_xyz
'x, y, z'
'-x, y+1/2, -z+1/2'
'-x, -y, -z'
'x, -y-1/2, z-1/2'

loop_
_atom_site_label
_atom_site_type_symbol
_atom_site_fract_x
_atom_site_fract_y
_atom_site_fract_z
_atom_site_U_iso_or_equiv
_atom_site_adp_type
_atom_site_occupancy
_atom_site_symmetry_multiplicity
_atom_site_calc_flag
_atom_site_refinement_flags
Pd1 Pd 0.60145(5) 0.78578(4) 0.155816(13) 0.02992(15) Uani 1 1 d .
P1 P 0.67472(17) 0.95115(12) 0.14410(5) 0.0324(4) Uani 1 1 d .
N3 N 0.6503(7) 0.4431(5) 0.1848(2) 0.0641(19) Uani 1 1 d .
C1 C 0.6743(7) 0.5406(5) 0.17327(19) 0.0416(16) Uani 1 1 d .
S1 S 0.53350(17) 0.61228(13) 0.16020(5) 0.0387(4) Uani 1 1 d .
Cl1 Cl 0.2837(3) 0.8745(2) 0.18441(7) 0.0844(7) Uani 1 1 d .
Pd2 Pd 0.84897(5) 0.72303(4) 0.143899(13) 0.02967(15) Uani 1 1 d .
P2 P 0.76423(17) 0.67440(13) 0.08442(5) 0.0327(4) Uani 1 1 d .
S2 S 0.92783(16) 0.79352(13) 0.20269(5) 0.0383(4) Uani 1 1 d .
N2 N 0.7965(5) 0.5815(4) 0.17215(14) 0.0387(13) Uani 1 1 d .
C2 C 0.8960(7) 0.5227(5) 0.18647(18) 0.0442(17) Uani 1 1 d .
H2A H 0.9804 0.5499 0.1874 0.053 Uiso 1 1 calc R
Cl2 Cl 0.2507(4) 1.0753(3) 0.21692(15) 0.193(2) Uani 1 1 d .
N1 N 0.6700(5) 0.7885(4) 0.21588(14) 0.0344(12) Uani 1 1 d .
C3 C 0.8788(9) 0.4237(6) 0.1998(2) 0.065(2) Uani 1 1 d .
H3A H 0.9484 0.3841 0.2104 0.078 Uiso 1 1 calc R
Cl3 Cl 0.1765(3) 0.5813(3) 0.12704(9) 0.1229(11) Uani 1 1 d .
N4 N 0.8276(6) 0.8263(5) 0.26697(16) 0.0519(16) Uani 1 1 d .
C4 C 0.7537(9) 0.3871(7) 0.1965(3) 0.076(3) Uani 1 1 d .
H4B H 0.7402 0.3180 0.2030 0.091 Uiso 1 1 calc R
Cl4 Cl 0.2142(4) 0.4306(3) 0.06726(15) 0.196(2) Uani 1 1 d .
C5 C 0.7950(7) 0.8026(5) 0.22995(18) 0.0371(15) Uani 1 1 d .
C6 C 0.7302(8) 0.8347(7) 0.2896(2) 0.057(2) Uani 1 1 d .
H6A H 0.7504 0.8558 0.3146 0.068 Uiso 1 1 calc R
C7 C 0.6022(8) 0.8142(6) 0.27824(19) 0.0517(19) Uani 1 1 d .
H7A H 0.5367 0.8160 0.2951 0.062 Uiso 1 1 calc R
C8 C 0.5758(7) 0.7908(5) 0.24053(19) 0.0445(17) Uani 1 1 d .
H8A H 0.4899 0.7760 0.2316 0.053 Uiso 1 1 calc R
C9 C 0.2786(11) 0.5284(10) 0.0959(3) 0.115(4) Uani 1 1 d .
H9A H 0.3073 0.5837 0.0797 0.138 Uiso 1 1 calc R
H9B H 0.3557 0.5016 0.1104 0.138 Uiso 1 1 calc R
C10 C 0.1771(10) 0.9722(7) 0.1952(3) 0.089(3) Uani 1 1 d .
H10A H 0.1297 0.9955 0.1718 0.106 Uiso 1 1 calc R
H10B H 0.1136 0.9440 0.2114 0.106 Uiso 1 1 calc R
C11 C 0.8281(6) 0.9490(5) 0.12018(17) 0.0362(15) Uani 1 1 d .
C12 C 0.9044(6) 0.8586(4) 0.12084(16) 0.0295(13) Uani 1 1 d .
C13 C 1.0266(7) 0.8651(5) 0.10635(19) 0.0401(16) Uani 1 1 d .
H13A H 1.0781 0.8056 0.1058 0.048 Uiso 1 1 calc R
C14 C 1.0738(7) 0.9577(5) 0.09272(19) 0.0448(17) Uani 1 1 d .
H14A H 1.1578 0.9608 0.0845 0.054 Uiso 1 1 calc R
C15 C 0.9956(8) 1.0455(5) 0.0914(2) 0.0487(18) Uani 1 1 d .
H15A H 1.0257 1.1075 0.0816 0.058 Uiso 1 1 calc R
C16 C 0.8723(7) 1.0405(5) 0.10485(19) 0.0419(16) Uani 1 1 d .
H16A H 0.8187 1.0991 0.1036 0.050 Uiso 1 1 calc R
C21 C 0.5643(7) 1.0363(5) 0.11454(19) 0.0390(16) Uani 1 1 d .
C22 C 0.5512(8) 1.0228(5) 0.0756(2) 0.052(2) Uani 1 1 d .
H22A H 0.6043 0.9747 0.0644 0.063 Uiso 1 1 calc R
C23 C 0.4611(8) 1.0792(6) 0.0528(2) 0.060(2) Uani 1 1 d .
H23A H 0.4557 1.0706 0.0265 0.072 Uiso 1 1 calc R
C24 C 0.3791(9) 1.1482(7) 0.0692(3) 0.070(3) Uani 1 1 d .
H24A H 0.3168 1.1851 0.0540 0.084 Uiso 1 1 calc R
C25 C 0.3891(9) 1.1624(7) 0.1078(3) 0.075(3) Uani 1 1 d .
H25A H 0.3339 1.2092 0.1188 0.090 Uiso 1 1 calc R
C26 C 0.4832(8) 1.1062(6) 0.1308(2) 0.056(2) Uani 1 1 d .
H26A H 0.4906 1.1163 0.1569 0.067 Uiso 1 1 calc R
C31 C 0.7155(7) 1.0269(5) 0.18752(18) 0.0366(15) Uani 1 1 d .
C32 C 0.6252(7) 1.0295(5) 0.21494(19) 0.0444(17) Uani 1 1 d .
H32A H 0.5447 0.9966 0.2100 0.053 Uiso 1 1 calc R
C33 C 0.6512(9) 1.0794(6) 0.2494(2) 0.057(2) Uani 1 1 d .
H33A H 0.5893 1.0803 0.2673 0.068 Uiso 1 1 calc R
C34 C 0.7711(9) 1.1279(6) 0.2566(2) 0.058(2) Uani 1 1 d .
H34A H 0.7898 1.1618 0.2797 0.069 Uiso 1 1 calc R
C35 C 0.8634(9) 1.1267(6) 0.2300(2) 0.061(2) Uani 1 1 d .
H35A H 0.9434 1.1603 0.2349 0.074 Uiso 1 1 calc R
C36 C 0.8347(7) 1.0744(5) 0.1957(2) 0.0458(17) Uani 1 1 d .
H36A H 0.8975 1.0717 0.1780 0.055 Uiso 1 1 calc R
C41 C 0.6060(6) 0.7329(5) 0.07236(17) 0.0335(14) Uani 1 1 d .
C42 C 0.5344(6) 0.7768(5) 0.10092(17) 0.0323(14) Uani 1 1 d .
C43 C 0.4064(7) 0.8090(5) 0.09062(18) 0.0398(16) Uani 1 1 d .
H43A H 0.3569 0.8370 0.1092 0.048 Uiso 1 1 calc R
C44 C 0.3500(7) 0.8005(5) 0.0534(2) 0.0490(19) Uani 1 1 d .
H44A H 0.2636 0.8212 0.0477 0.059 Uiso 1 1 calc R
C45 C 0.4219(8) 0.7616(6) 0.0253(2) 0.0507(19) Uani 1 1 d .
H45A H 0.3856 0.7574 0.0003 0.061 Uiso 1 1 calc R
C46 C 0.5480(7) 0.7291(5) 0.03457(18) 0.0450(17) Uani 1 1 d .
H46A H 0.5971 0.7037 0.0154 0.054 Uiso 1 1 calc R
C51 C 0.8635(6) 0.7063(5) 0.04490(17) 0.0356(15) Uani 1 1 d .
C52 C 0.8565(8) 0.8050(5) 0.02902(19) 0.0476(18) Uani 1 1 d .
H52A H 0.7954 0.8522 0.0370 0.057 Uiso 1 1 calc R
C53 C 0.9393(8) 0.8349(6) 0.0014(2) 0.056(2) Uani 1 1 d .
H53A H 0.9335 0.9013 -0.0091 0.067 Uiso 1 1 calc R
C54 C 1.0296(8) 0.7650(7) -0.0101(2) 0.059(2) Uani 1 1 d .
H54A H 1.0857 0.7846 -0.0284 0.071 Uiso 1 1 calc R
C55 C 1.0386(8) 0.6668(7) 0.0050(2) 0.062(2) Uani 1 1 d .
H55A H 1.0996 0.6198 -0.0032 0.075 Uiso 1 1 calc R
C56 C 0.9558(7) 0.6379(6) 0.0325(2) 0.0497(19) Uani 1 1 d .
H56A H 0.9625 0.5714 0.0428 0.060 Uiso 1 1 calc R
C61 C 0.7340(7) 0.5327(5) 0.08043(18) 0.0356(15) Uani 1 1 d .
C62 C 0.8322(7) 0.4652(5) 0.09468(19) 0.0437(17) Uani 1 1 d .
H62A H 0.9125 0.4916 0.1044 0.052 Uiso 1 1 calc R
C63 C 0.8111(9) 0.3609(6) 0.0944(2) 0.057(2) Uani 1 1 d .
H63A H 0.8776 0.3166 0.1039 0.069 Uiso 1 1 calc R
C64 C 0.6931(9) 0.3194(6) 0.0802(2) 0.063(2) Uani 1 1 d .
H64A H 0.6794 0.2478 0.0802 0.075 Uiso 1 1 calc R
C65 C 0.5961(8) 0.3861(6) 0.0661(2) 0.060(2) Uani 1 1 d .
H65A H 0.5161 0.3589 0.0564 0.072 Uiso 1 1 calc R
C66 C 0.6147(7) 0.4926(5) 0.0660(2) 0.0457(17) Uani 1 1 d .
H66A H 0.5480 0.5367 0.0565 0.055 Uiso 1 1 calc R

loop_
_atom_site_aniso_label
_atom_site_aniso_U_11
_atom_site_aniso_U_22
_atom_site_aniso_U_33
_atom_site_aniso_U_23
_atom_site_aniso_U_13
_atom_site_aniso_U_12
Pd1 0.0265(3) 0.0355(3) 0.0277(3) 0.0006(2) 0.00133(19) 0.0014(2)
P1 0.0323(9) 0.0337(8) 0.0310(9) 0.0003(7) 0.0024(7) 0.0024(7)
N3 0.049(4) 0.051(4) 0.093(5) 0.036(4) 0.007(4) -0.005(3)
C1 0.036(4) 0.047(4) 0.042(4) 0.011(3) 0.005(3) -0.002(3)
S1 0.0313(9) 0.0404(9) 0.0441(10) 0.0054(7) 0.0001(7) -0.0021(8)
Cl1 0.0736(17) 0.0905(17) 0.0875(18) -0.0081(13) -0.0042(13) 0.0224(14)
Pd2 0.0260(3) 0.0332(3) 0.0297(3) 0.0018(2) 0.00187(19) 0.0009(2)
P2 0.0327(9) 0.0355(9) 0.0301(8) -0.0026(7) 0.0039(7) 0.0013(8)
S2 0.0308(9) 0.0502(10) 0.0334(9) -0.0005(7) -0.0013(7) -0.0032(8)
N2 0.037(3) 0.043(3) 0.037(3) 0.007(2) 0.006(2) -0.002(3)
C2 0.039(4) 0.053(4) 0.040(4) 0.010(3) 0.001(3) 0.008(4)
Cl2 0.153(4) 0.122(3) 0.322(6) -0.124(3) 0.122(4) -0.067(3)
N1 0.033(3) 0.041(3) 0.029(3) 0.000(2) 0.003(2) -0.003(3)
C3 0.055(6) 0.065(6) 0.073(6) 0.024(4) 0.003(4) 0.013(5)
Cl3 0.071(2) 0.178(3) 0.120(3) -0.022(2) 0.0137(17) -0.011(2)
N4 0.044(4) 0.076(4) 0.036(3) -0.006(3) 0.003(3) -0.007(3)
C4 0.062(6) 0.058(5) 0.106(8) 0.033(5) 0.004(5) 0.012(5)
Cl4 0.120(3) 0.135(3) 0.315(6) -0.121(4) -0.095(4) 0.050(3)
C5 0.037(4) 0.041(4) 0.033(4) 0.002(3) 0.001(3) 0.003(3)
C6 0.053(5) 0.088(6) 0.030(4) -0.010(4) 0.004(3) 0.003(5)
C7 0.050(5) 0.073(5) 0.034(4) 0.006(4) 0.014(3) 0.005(4)
C8 0.036(4) 0.059(5) 0.039(4) 0.007(3) 0.007(3) 0.002(4)
C9 0.081(8) 0.143(11) 0.120(10) -0.059(8) 0.008(7) -0.015(8)
C10 0.075(7) 0.076(7) 0.116(9) -0.015(6) 0.015(6) -0.003(6)
C11 0.034(4) 0.041(4) 0.034(4) 0.003(3) 0.006(3) -0.003(3)
C12 0.031(3) 0.027(3) 0.031(3) 0.002(2) 0.003(3) -0.007(3)
C13 0.036(4) 0.036(4) 0.048(4) 0.002(3) 0.006(3) -0.001(3)
C14 0.038(4) 0.051(4) 0.047(4) -0.001(3) 0.009(3) -0.004(4)
C15 0.053(5) 0.042(4) 0.053(5) 0.003(3) 0.012(4) -0.015(4)
C16 0.040(4) 0.037(4) 0.049(4) 0.012(3) 0.003(3) 0.000(3)
C21 0.035(4) 0.041(4) 0.040(4) 0.004(3) 0.000(3) 0.003(3)
C22 0.063(5) 0.043(4) 0.049(5) 0.004(3) -0.003(4) 0.013(4)
C23 0.065(6) 0.048(4) 0.063(5) 0.013(4) -0.021(4) 0.003(4)
C24 0.051(5) 0.067(6) 0.089(7) 0.027(5) -0.019(5) 0.007(5)
C25 0.061(6) 0.077(6) 0.087(7) 0.014(5) 0.008(5) 0.043(5)
C26 0.052(5) 0.062(5) 0.053(5) 0.005(4) 0.000(4) 0.020(4)
C31 0.038(4) 0.037(3) 0.035(4) -0.002(3) -0.001(3) 0.006(3)
C32 0.046(4) 0.046(4) 0.041(4) -0.004(3) 0.000(3) 0.005(3)
C33 0.072(6) 0.063(5) 0.035(4) -0.007(4) 0.011(4) 0.020(5)
C34 0.077(6) 0.050(5) 0.042(5) -0.016(4) -0.019(4) 0.009(4)
C35 0.060(6) 0.057(5) 0.063(6) -0.007(4) -0.020(5) 0.001(4)
C36 0.040(4) 0.049(4) 0.047(4) -0.004(3) -0.005(3) 0.003(4)
C41 0.036(4) 0.032(3) 0.033(3) -0.006(3) 0.002(3) 0.004(3)
C42 0.032(3) 0.036(3) 0.029(3) 0.005(3) 0.003(3) 0.002(3)
C43 0.036(4) 0.049(4) 0.034(4) -0.002(3) -0.001(3) 0.008(3)
C44 0.038(4) 0.059(5) 0.047(4) 0.002(4) -0.011(3) 0.012(4)
C45 0.049(5) 0.066(5) 0.034(4) -0.002(3) -0.014(3) 0.009(4)
C46 0.050(4) 0.054(4) 0.031(4) -0.002(3) 0.002(3) 0.013(4)
C51 0.027(3) 0.047(4) 0.032(3) -0.002(3) -0.005(3) 0.003(3)
C52 0.055(5) 0.053(4) 0.036(4) 0.005(3) 0.010(3) 0.005(4)
C53 0.067(6) 0.062(5) 0.039(4) 0.001(4) 0.008(4) -0.004(4)
C54 0.049(5) 0.084(6) 0.045(5) -0.002(4) 0.013(4) -0.011(5)
C55 0.056(5) 0.078(6) 0.057(5) -0.004(4) 0.029(4) 0.012(5)
C56 0.052(5) 0.053(4) 0.046(4) 0.001(3) 0.012(4) -0.001(4)
C61 0.038(4) 0.035(3) 0.034(4) -0.007(3) 0.007(3) 0.001(3)
C62 0.042(4) 0.035(4) 0.054(5) -0.006(3) 0.001(3) 0.003(3)
C63 0.061(6) 0.044(4) 0.068(6) 0.004(4) 0.003(4) 0.010(4)
C64 0.072(6) 0.037(4) 0.078(6) -0.009(4) 0.008(5) -0.006(4)
C65 0.051(5) 0.052(5) 0.075(6) -0.013(4) 0.000(4) -0.015(4)
C66 0.043(4) 0.037(4) 0.057(5) 0.000(3) 0.002(4) -0.004(3)

loop_
_atom_type_symbol
_atom_type_description
_atom_type_scat_dispersion_real
_atom_type_scat_dispersion_imag
_atom_type_scat_source
C C 0.0033 0.0016 'International Tables Vol C Tables 4.2.6.8 and 6.1.1.4'
H H 0.0000 0.0000 'International Tables Vol C Tables 4.2.6.8 and 6.1.1.4'
N N 0.0061 0.0033 'International Tables Vol C Tables 4.2.6.8 and 6.1.1.4'
S S 0.1246 0.1234 'International Tables Vol C Tables 4.2.6.8 and 6.1.1.4'
P P 0.1023 0.0942 'International Tables Vol C Tables 4.2.6.8 and 6.1.1.4'
Pd Pd -0.9988 1.0072 'International Tables Vol C Tables 4.2.6.8 and 6.1.1.4'
Cl Cl 0.1484 0.1585 'International Tables Vol C Tables 4.2.6.8 and 6.1.1.4'

loop_
_geom_angle_atom_site_label_1
_geom_angle_atom_site_label_2
_geom_angle_atom_site_label_3
_geom_angle
C42 Pd1 N1 177.3(2)
C42 Pd1 P1 88.40(17)
N1 Pd1 P1 94.30(14)
C42 Pd1 S1 85.85(17)
N1 Pd1 S1 91.48(14)
P1 Pd1 S1 172.97(6)
C42 Pd1 Pd2 95.00(18)
N1 Pd1 Pd2 85.47(14)
P1 Pd1 Pd2 85.75(5)
S1 Pd1 Pd2 90.73(5)
C31 P1 C21 104.3(3)
C31 P1 C11 104.1(3)
C21 P1 C11 104.9(3)
C31 P1 Pd1 113.3(2)
C21 P1 Pd1 117.2(2)
C11 P1 Pd1 111.7(2)
C4 N3 C1 116.2(7)
N3 C1 N2 123.9(6)
N3 C1 S1 113.9(5)
N2 C1 S1 122.1(5)
C1 S1 Pd1 106.1(2)
C12 Pd2 N2 176.1(2)
C12 Pd2 P2 87.99(17)
N2 Pd2 P2 95.88(15)
C12 Pd2 S2 86.26(17)
N2 Pd2 S2 89.90(15)
P2 Pd2 S2 173.01(6)
C12 Pd2 Pd1 95.76(18)
N2 Pd2 Pd1 84.88(15)
P2 Pd2 Pd1 86.05(5)
S2 Pd2 Pd1 90.57(5)
C41 P2 C51 105.5(3)
C41 P2 C61 104.5(3)
C51 P2 C61 105.1(3)
C41 P2 Pd2 111.8(2)
C51 P2 Pd2 116.2(2)
C61 P2 Pd2 112.8(2)
C5 S2 Pd2 106.6(2)
C2 N2 C1 116.5(6)
C2 N2 Pd2 116.2(5)
C1 N2 Pd2 126.9(4)
N2 C2 C3 122.7(7)
N2 C2 H2A 118.7
C3 C2 H2A 118.7
C5 N1 C8 117.7(6)
C5 N1 Pd1 125.8(4)
C8 N1 Pd1 115.8(4)
C4 C3 C2 115.9(8)
C4 C3 H3A 122.1
C2 C3 H3A 122.1
C6 N4 C5 117.2(6)
N3 C4 C3 124.4(8)
N3 C4 H4B 117.8
C3 C4 H4B 117.8
N1 C5 N4 122.7(6)
N1 C5 S2 123.4(5)
N4 C5 S2 113.9(5)
N4 C6 C7 123.6(7)
N4 C6 H6A 118.2
C7 C6 H6A 118.2
C6 C7 C8 116.2(7)
C6 C7 H7A 121.9
C8 C7 H7A 121.9
N1 C8 C7 122.3(7)
N1 C8 H8A 118.9
C7 C8 H8A 118.9
Cl4 C9 Cl3 116.3(7)
Cl4 C9 H9A 108.2
Cl3 C9 H9A 108.2
Cl4 C9 H9B 108.2
Cl3 C9 H9B 108.2
H9A C9 H9B 107.4
Cl2 C10 Cl1 114.0(6)
Cl2 C10 H10A 108.8
Cl1 C10 H10A 108.8
Cl2 C10 H10B 108.8
Cl1 C10 H10B 108.8
H10A C10 H10B 107.7
C16 C11 C12 120.8(6)
C16 C11 P1 118.8(5)
C12 C11 P1 120.0(5)
C13 C12 C11 117.4(6)
C13 C12 Pd2 119.3(5)
C11 C12 Pd2 123.2(5)
C14 C13 C12 121.9(6)
C14 C13 H13A 119.1
C12 C13 H13A 119.1
C15 C14 C13 119.8(7)
C15 C14 H14A 120.1
C13 C14 H14A 120.1
C16 C15 C14 119.5(6)
C16 C15 H15A 120.3
C14 C15 H15A 120.3
C15 C16 C11 120.5(6)
C15 C16 H16A 119.8
C11 C16 H16A 119.8
C26 C21 C22 118.7(6)
C26 C21 P1 121.1(5)
C22 C21 P1 119.8(5)
C23 C22 C21 121.4(7)
C23 C22 H22A 119.3
C21 C22 H22A 119.3
C24 C23 C22 119.7(8)
C24 C23 H23A 120.2
C22 C23 H23A 120.2
C25 C24 C23 120.1(7)
C25 C24 H24A 119.9
C23 C24 H24A 119.9
C24 C25 C26 119.9(8)
C24 C25 H25A 120.1
C26 C25 H25A 120.1
C21 C26 C25 120.2(8)
C21 C26 H26A 119.9
C25 C26 H26A 119.9
C36 C31 C32 118.1(6)
C36 C31 P1 123.5(5)
C32 C31 P1 118.2(5)
C33 C32 C31 122.0(7)
C33 C32 H32A 119.0
C31 C32 H32A 119.0
C32 C33 C34 118.7(8)
C32 C33 H33A 120.6
C34 C33 H33A 120.6
C35 C34 C33 120.8(7)
C35 C34 H34A 119.6
C33 C34 H34A 119.6
C34 C35 C36 119.1(8)
C34 C35 H35A 120.5
C36 C35 H35A 120.5
C31 C36 C35 121.3(7)
C31 C36 H36A 119.4
C35 C36 H36A 119.4
C42 C41 C46 118.9(6)
C42 C41 P2 120.3(5)
C46 C41 P2 120.6(5)
C43 C42 C41 117.5(6)
C43 C42 Pd1 118.6(5)
C41 C42 Pd1 123.7(5)
C42 C43 C44 122.3(6)
C42 C43 H43A 118.9
C44 C43 H43A 118.9
C45 C44 C43 120.1(7)
C45 C44 H44A 120.0
C43 C44 H44A 120.0
C46 C45 C44 119.0(7)
C46 C45 H45A 120.5
C44 C45 H45A 120.5
C45 C46 C41 122.1(7)
C45 C46 H46A 119.0
C41 C46 H46A 119.0
C56 C51 C52 117.9(7)
C56 C51 P2 122.0(5)
C52 C51 P2 119.8(5)
C51 C52 C53 121.3(7)
C51 C52 H52A 119.3
C53 C52 H52A 119.3
C54 C53 C52 119.0(7)
C54 C53 H53A 120.5
C52 C53 H53A 120.5
C53 C54 C55 121.0(8)
C53 C54 H54A 119.5
C55 C54 H54A 119.5
C54 C55 C56 119.4(8)
C54 C55 H55A 120.3
C56 C55 H55A 120.3
C51 C56 C55 121.3(7)
C51 C56 H56A 119.3
C55 C56 H56A 119.3
C66 C61 C62 119.5(6)
C66 C61 P2 122.1(5)
C62 C61 P2 118.3(5)
C63 C62 C61 120.2(7)
C63 C62 H62A 119.9
C61 C62 H62A 119.9
C62 C63 C64 121.3(8)
C62 C63 H63A 119.3
C64 C63 H63A 119.3
C65 C64 C63 118.5(7)
C65 C64 H64A 120.7
C63 C64 H64A 120.7
C64 C65 C66 121.5(8)
C64 C65 H65A 119.3
C66 C65 H65A 119.3
C61 C66 C65 119.1(7)
C61 C66 H66A 120.5
C65 C66 H66A 120.5

loop_
_geom_bond_atom_site_label_1
_geom_bond_atom_site_label_2
_geom_bond_distance
Pd1 C42 2.007(6)
Pd1 N1 2.180(5)
Pd1 P1 2.3009(17)
Pd1 S1 2.3438(17)
Pd1 Pd2 2.7212(7)
P1 C31 1.835(6)
P1 C21 1.838(7)
P1 C11 1.838(7)
N3 C4 1.319(10)
N3 C1 1.346(8)
C1 N2 1.360(8)
C1 S1 1.741(7)
Cl1 C10 1.725(9)
Pd2 C12 2.022(6)
Pd2 N2 2.161(5)
Pd2 P2 2.2936(17)
Pd2 S2 2.3474(17)
P2 C41 1.806(7)
P2 C51 1.833(7)
P2 C61 1.850(6)
S2 C5 1.728(7)
N2 C2 1.336(8)
C2 C3 1.371(10)
C2 H2A 0.9300
Cl2 C10 1.680(9)
N1 C5 1.348(8)
N1 C8 1.347(8)
C3 C4 1.360(12)
C3 H3A 0.9300
Cl3 C9 1.714(11)
N4 C6 1.329(9)
N4 C5 1.357(8)
C4 H4B 0.9300
Cl4 C9 1.711(10)
C6 C7 1.366(10)
C6 H6A 0.9300
C7 C8 1.370(9)
C7 H7A 0.9300
C8 H8A 0.9300
C9 H9A 0.9700
C9 H9B 0.9700
C10 H10A 0.9700
C10 H10B 0.9700
C11 C16 1.385(8)
C11 C12 1.399(8)
C12 C13 1.388(9)
C13 C14 1.383(9)
C13 H13A 0.9300
C14 C15 1.382(10)
C14 H14A 0.9300
C15 C16 1.382(10)
C15 H15A 0.9300
C16 H16A 0.9300
C21 C26 1.377(9)
C21 C22 1.381(9)
C22 C23 1.380(10)
C22 H22A 0.9300
C23 C24 1.378(11)
C23 H23A 0.9300
C24 C25 1.370(12)
C24 H24A 0.9300
C25 C26 1.409(10)
C25 H25A 0.9300
C26 H26A 0.9300
C31 C36 1.375(9)
C31 C32 1.388(9)
C32 C33 1.381(9)
C32 H32A 0.9300
C33 C34 1.382(11)
C33 H33A 0.9300
C34 C35 1.381(12)
C34 H34A 0.9300
C35 C36 1.396(10)
C35 H35A 0.9300
C36 H36A 0.9300
C41 C42 1.408(8)
C41 C46 1.417(9)
C42 C43 1.394(9)
C43 C44 1.395(9)
C43 H43A 0.9300
C44 C45 1.375(10)
C44 H44A 0.9300
C45 C46 1.372(10)
C45 H45A 0.9300
C46 H46A 0.9300
C51 C56 1.385(9)
C51 C52 1.386(9)
C52 C53 1.393(10)
C52 H52A 0.9300
C53 C54 1.372(11)
C53 H53A 0.9300
C54 C55 1.370(11)
C54 H54A 0.9300
C55 C56 1.386(10)
C55 H55A 0.9300
C56 H56A 0.9300
C61 C66 1.385(9)
C61 C62 1.391(9)
C62 C63 1.357(9)
C62 H62A 0.9300
C63 C64 1.378(11)
C63 H63A 0.9300
C64 C65 1.375(11)
C64 H64A 0.9300
C65 C66 1.381(9)
C65 H65A 0.9300
C66 H66A 0.9300
